data_4071423
loop_
_publ_author_name
'Konkol, Marcin'
'Kondracka, Malgorzata'
'Voth, Peter'
'Spaniol, Thomas P.'
'Okuda, Jun'

_publ_section_title
;
 Rare-Earth Metal Alkyl and Hydrido Complexes Containing a
 Thioether-Functionalized Bis(phenolato) Ligand: Efficient Catalysts for
 Olefin Hydrosilylation
;
_journal_issue 15
_journal_name_full Organometallics
_journal_page_first 3774
_journal_paper_doi 10.1021/om800161u
_journal_volume 27
_journal_year 2008
_chemical_formula_sum 'C45 H68 Lu O4 S3'
_chemical_formula_weight 944.20
_chemical_name_systematic
;
 ?
;
_space_group_IT_number 15
_symmetry_cell_setting monoclinic
_symmetry_space_group_name_Hall '-C 2yc'
_symmetry_space_group_name_H-M 'C 1 2/c 1'
_atom_sites_solution_hydrogens geom
_atom_sites_solution_primary direct
_atom_sites_solution_secondary difmap
_audit_creation_method SHELXL-97
_cell_angle_alpha 90.00
_cell_angle_beta 96.358(2)
_cell_angle_gamma 90.00
_cell_formula_units_Z 8
_cell_length_a 13.2096(13)
_cell_length_b 26.185(3)
_cell_length_c 27.025(3)
_cell_measurement_reflns_used 979
_cell_measurement_temperature 130(2)
_cell_measurement_theta_max 17.97
_cell_measurement_theta_min 2.19
_cell_volume 9290.3(17)
_computing_cell_refinement 'Bruker SMART (2001)'
_computing_data_collection 'Bruker SMART (2001)'
_computing_data_reduction 'Bruker SAINT+ (1999)'
_computing_molecular_graphics 'Ortep-3 for Windows (Farrugia, 1997)'
_computing_structure_refinement 'SHELXL-97 (Sheldrick, 1997)'
_computing_structure_solution 'SHELXS-86 (Sheldrick, 1986)'
_diffrn_ambient_temperature 130(2)
_diffrn_measured_fraction_theta_full 0.986
_diffrn_measured_fraction_theta_max 0.986
_diffrn_measurement_device_type 'CCD area detector'
_diffrn_measurement_method 'phi and omega scans'
_diffrn_radiation_monochromator graphite
_diffrn_radiation_source 'fine-focus sealed tube'
_diffrn_radiation_type MoK\a
_diffrn_radiation_wavelength 0.71073
_diffrn_reflns_av_R_equivalents 0.0907
_diffrn_reflns_av_sigmaI/netI 0.1087
_diffrn_reflns_limit_h_max 17
_diffrn_reflns_limit_h_min -16
_diffrn_reflns_limit_k_max 34
_diffrn_reflns_limit_k_min -34
_diffrn_reflns_limit_l_max 32
_diffrn_reflns_limit_l_min -35
_diffrn_reflns_number 33657
_diffrn_reflns_theta_full 28.34
_diffrn_reflns_theta_max 28.34
_diffrn_reflns_theta_min 2.17
_exptl_absorpt_coefficient_mu 2.298
_exptl_absorpt_correction_T_max 0.9137
_exptl_absorpt_correction_T_min 0.7544
_exptl_absorpt_correction_type empirical
_exptl_absorpt_process_details 'Bruker SADABS'
_exptl_crystal_colour colourless
_exptl_crystal_density_diffrn 1.350
_exptl_crystal_density_method 'not measured'
_exptl_crystal_description block
_exptl_crystal_F_000 3911
_exptl_crystal_size_max 0.13
_exptl_crystal_size_mid 0.12
_exptl_crystal_size_min 0.04
_refine_diff_density_max 1.744
_refine_diff_density_min -3.013
_refine_diff_density_rms 0.180
_refine_ls_extinction_method none
_refine_ls_goodness_of_fit_ref 1.161
_refine_ls_hydrogen_treatment noref
_refine_ls_matrix_type full
_refine_ls_number_parameters 453
_refine_ls_number_reflns 11464
_refine_ls_number_restraints 5
_refine_ls_restrained_S_all 1.171
_refine_ls_R_factor_all 0.1031
_refine_ls_R_factor_gt 0.0762
_refine_ls_shift/su_max 0.001
_refine_ls_shift/su_mean 0.000
_refine_ls_structure_factor_coef Fsqd
_refine_ls_weighting_details 'calc w=1/[\s^2^(Fo^2^)+(0.0440P)^2^+55.6533P] where P=(Fo^2^+2Fc^2^)/3'
_refine_ls_weighting_scheme calc
_refine_ls_wR_factor_gt 0.1516
_refine_ls_wR_factor_ref 0.1623
_reflns_number_gt 8871
_reflns_number_total 11464
_reflns_threshold_expression >2sigma(I)
_cod_data_source_file om800161u-file003.cif
_cod_data_source_block mk8
_cod_original_sg_symbol_H-M 'C 2/C'
_cod_database_code 4071423

loop_
_symmetry_equiv_pos_as_xyz
'x, y, z'
'-x, y, -z+1/2'
'x+1/2, y+1/2, z'
'-x+1/2, y+1/2, -z+1/2'
'-x, -y, -z'
'x, -y, z-1/2'
'-x+1/2, -y+1/2, -z'
'x+1/2, -y+1/2, z-1/2'

loop_
_atom_site_label
_atom_site_type_symbol
_atom_site_fract_x
_atom_site_fract_y
_atom_site_fract_z
_atom_site_U_iso_or_equiv
_atom_site_adp_type
_atom_site_occupancy
_atom_site_symmetry_multiplicity
_atom_site_calc_flag
_atom_site_refinement_flags
Lu Lu 0.53989(2) 0.136228(12) 0.600560(12) 0.01647(9) Uani 1 1 d .
S1 S 0.61487(15) 0.23969(7) 0.59902(8) 0.0218(4) Uani 1 1 d .
S2 S 0.52426(15) 0.16618(8) 0.49579(8) 0.0234(4) Uani 1 1 d .
S3 S 0.62142(15) 0.16129(7) 0.69941(7) 0.0203(4) Uani 1 1 d .
O1 O 0.4199(4) 0.18817(19) 0.6086(2) 0.0213(12) Uani 1 1 d .
O2 O 0.6785(4) 0.1222(2) 0.5701(2) 0.0255(13) Uani 1 1 d .
O3 O 0.5461(4) 0.06965(19) 0.64669(19) 0.0199(11) Uani 1 1 d .
O4 O 0.4092(4) 0.0867(2) 0.5617(2) 0.0243(12) Uani 1 1 d .
C1 C 0.4089(6) 0.2394(3) 0.6063(3) 0.0195(16) Uani 1 1 d .
C2 C 0.4954(6) 0.2701(3) 0.6006(3) 0.0223(17) Uani 1 1 d .
C3 C 0.4882(7) 0.3230(3) 0.5974(4) 0.035(2) Uani 1 1 d .
H3 H 0.5476 0.3426 0.5941 0.042 Uiso 1 1 calc R
C4 C 0.3955(8) 0.3476(3) 0.5989(4) 0.044(3) Uani 1 1 d .
C5 C 0.3098(7) 0.3163(3) 0.6040(3) 0.034(2) Uani 1 1 d .
H5 H 0.2458 0.3325 0.6052 0.040 Uiso 1 1 calc R
C6 C 0.3131(6) 0.2636(3) 0.6074(3) 0.0236(17) Uani 1 1 d .
C7 C 0.3869(9) 0.4047(4) 0.5958(5) 0.071(4) Uani 1 1 d .
H7A H 0.4489 0.4203 0.6125 0.107 Uiso 1 1 calc R
H7B H 0.3279 0.4159 0.6120 0.107 Uiso 1 1 calc R
H7C H 0.3781 0.4152 0.5608 0.107 Uiso 1 1 calc R
C8 C 0.2169(6) 0.2324(3) 0.6105(3) 0.0231(17) Uani 1 1 d .
C9 C 0.1229(6) 0.2665(4) 0.6159(4) 0.038(2) Uani 1 1 d .
H9A H 0.1324 0.2843 0.6480 0.057 Uiso 1 1 calc R
H9B H 0.0617 0.2451 0.6144 0.057 Uiso 1 1 calc R
H9C H 0.1151 0.2915 0.5888 0.057 Uiso 1 1 calc R
C10 C 0.1961(7) 0.2028(4) 0.5606(3) 0.035(2) Uani 1 1 d .
H10A H 0.1827 0.2272 0.5331 0.053 Uiso 1 1 calc R
H10B H 0.1368 0.1806 0.5618 0.053 Uiso 1 1 calc R
H10C H 0.2557 0.1821 0.5554 0.053 Uiso 1 1 calc R
C11 C 0.2268(6) 0.1960(3) 0.6542(3) 0.0271(18) Uani 1 1 d .
H11A H 0.2812 0.1713 0.6504 0.041 Uiso 1 1 calc R
H11B H 0.1623 0.1777 0.6554 0.041 Uiso 1 1 calc R
H11C H 0.2431 0.2152 0.6851 0.041 Uiso 1 1 calc R
C12 C 0.6421(6) 0.2501(3) 0.5353(3) 0.0214(16) Uani 1 1 d .
H12A H 0.6563 0.2869 0.5309 0.026 Uiso 1 1 calc R
H12B H 0.7045 0.2310 0.5298 0.026 Uiso 1 1 calc R
C13 C 0.5566(6) 0.2340(3) 0.4960(3) 0.0276(18) Uani 1 1 d .
H13A H 0.5763 0.2431 0.4628 0.033 Uiso 1 1 calc R
H13B H 0.4949 0.2539 0.5010 0.033 Uiso 1 1 calc R
C14 C 0.6419(6) 0.1380(3) 0.4834(3) 0.0251(17) Uani 1 1 d .
C15 C 0.7081(6) 0.1215(3) 0.5244(3) 0.0256(18) Uani 1 1 d .
C16 C 0.8056(6) 0.1025(3) 0.5155(3) 0.0262(18) Uani 1 1 d .
C17 C 0.8252(7) 0.0979(3) 0.4666(4) 0.036(2) Uani 1 1 d .
H17 H 0.8893 0.0845 0.4603 0.044 Uiso 1 1 calc R
C18 C 0.7563(8) 0.1118(4) 0.4256(4) 0.038(2) Uani 1 1 d .
C19 C 0.6632(7) 0.1328(3) 0.4347(3) 0.033(2) Uani 1 1 d .
H19 H 0.6152 0.1434 0.4079 0.040 Uiso 1 1 calc R
C20 C 0.7812(9) 0.1029(5) 0.3721(4) 0.063(4) Uani 1 1 d .
H20A H 0.7294 0.0806 0.3546 0.095 Uiso 1 1 calc R
H20B H 0.8482 0.0867 0.3728 0.095 Uiso 1 1 calc R
H20C H 0.7819 0.1357 0.3547 0.095 Uiso 1 1 calc R
C21 C 0.8860(6) 0.0890(3) 0.5591(4) 0.034(2) Uani 1 1 d .
C22 C 0.9890(8) 0.0734(4) 0.5417(5) 0.062(3) Uani 1 1 d .
H22A H 1.0384 0.0668 0.5708 0.092 Uiso 1 1 calc R
H22B H 1.0141 0.1011 0.5220 0.092 Uiso 1 1 calc R
H22C H 0.9799 0.0425 0.5213 0.092 Uiso 1 1 calc R
C23 C 0.8484(7) 0.0454(3) 0.5902(4) 0.042(2) Uani 1 1 d .
H23A H 0.7777 0.0519 0.5962 0.063 Uiso 1 1 calc R
H23B H 0.8913 0.0433 0.6222 0.063 Uiso 1 1 calc R
H23C H 0.8521 0.0131 0.5722 0.063 Uiso 1 1 calc R
C24 C 0.9056(7) 0.1367(4) 0.5921(4) 0.041(2) Uani 1 1 d .
H24A H 0.8405 0.1506 0.6000 0.061 Uiso 1 1 calc R
H24B H 0.9413 0.1625 0.5743 0.061 Uiso 1 1 calc R
H24C H 0.9475 0.1273 0.6230 0.061 Uiso 1 1 calc R
C25 C 0.6141(6) 0.0578(3) 0.6849(3) 0.0204(16) Uani 1 1 d .
C26 C 0.6603(6) 0.0975(3) 0.7150(3) 0.0206(16) Uani 1 1 d .
C27 C 0.7346(6) 0.0885(3) 0.7539(3) 0.0278(18) Uani 1 1 d .
H27 H 0.7635 0.1164 0.7730 0.033 Uiso 1 1 calc R
C28 C 0.7674(7) 0.0396(3) 0.7654(3) 0.031(2) Uani 1 1 d .
C29 C 0.7179(6) -0.0004(3) 0.7379(3) 0.0270(18) Uani 1 1 d .
H29 H 0.7358 -0.0345 0.7471 0.032 Uiso 1 1 calc R
C30 C 0.6447(6) 0.0073(3) 0.6981(3) 0.0207(16) Uani 1 1 d .
C31 C 0.8505(8) 0.0294(4) 0.8076(4) 0.055(3) Uani 1 1 d .
H31A H 0.9166 0.0277 0.7944 0.082 Uiso 1 1 calc R
H31B H 0.8371 -0.0032 0.8236 0.082 Uiso 1 1 calc R
H31C H 0.8514 0.0570 0.8322 0.082 Uiso 1 1 calc R
C32 C 0.5919(6) -0.0384(3) 0.6693(3) 0.0253(18) Uani 1 1 d .
C33 C 0.4771(6) -0.0376(3) 0.6734(3) 0.0302(19) Uani 1 1 d .
H33A H 0.4447 -0.0669 0.6554 0.045 Uiso 1 1 calc R
H33B H 0.4477 -0.0059 0.6589 0.045 Uiso 1 1 calc R
H33C H 0.4654 -0.0396 0.7086 0.045 Uiso 1 1 calc R
C34 C 0.6096(8) -0.0356(3) 0.6140(3) 0.034(2) Uani 1 1 d .
H34A H 0.6804 -0.0447 0.6105 0.051 Uiso 1 1 calc R
H34B H 0.5961 -0.0008 0.6017 0.051 Uiso 1 1 calc R
H34C H 0.5637 -0.0594 0.5947 0.051 Uiso 1 1 calc R
C35 C 0.6338(8) -0.0903(3) 0.6892(4) 0.042(2) Uani 1 1 d .
H35A H 0.6245 -0.0934 0.7245 0.063 Uiso 1 1 calc R
H35B H 0.7065 -0.0926 0.6852 0.063 Uiso 1 1 calc R
H35C H 0.5971 -0.1180 0.6705 0.063 Uiso 1 1 calc R
C36 C 0.4954(6) 0.1635(3) 0.7217(3) 0.0217(17) Uani 1 1 d .
H36A H 0.4591 0.1947 0.7089 0.026 Uiso 1 1 calc R
H36B H 0.4550 0.1335 0.7088 0.026 Uiso 1 1 calc R
C37 C 0.4160(7) 0.0540(4) 0.5197(4) 0.039(2) Uani 1 1 d .
H37A H 0.4874 0.0433 0.5180 0.047 Uiso 1 1 calc R
H37B H 0.3914 0.0720 0.4885 0.047 Uiso 1 1 calc R
C38 C 0.3500(8) 0.0083(4) 0.5271(4) 0.046(3) Uani 1 1 d .
H38A H 0.3876 -0.0182 0.5478 0.055 Uiso 1 1 calc R
H38B H 0.3218 -0.0068 0.4949 0.055 Uiso 1 1 calc R
C39 C 0.2676(7) 0.0329(4) 0.5538(4) 0.044(3) Uani 1 1 d .
H39A H 0.2157 0.0495 0.5299 0.053 Uiso 1 1 calc R
H39B H 0.2338 0.0073 0.5734 0.053 Uiso 1 1 calc R
C40 C 0.3240(6) 0.0719(3) 0.5876(3) 0.0278(19) Uani 1 1 d .
H40A H 0.2800 0.1016 0.5926 0.033 Uiso 1 1 calc R
H40B H 0.3476 0.0567 0.6204 0.033 Uiso 1 1 calc R
C41 C 0.0000 0.1855(10) 0.2500 0.118(9) Uiso 1 2 d S
H41 H 0.0105 0.2066 0.2797 0.142 Uiso 1 1 d R
C42 C 0.0913(8) 0.1469(8) 0.2468(8) 0.140(8) Uiso 1 1 d D
H42A H 0.1063 0.1259 0.2772 0.168 Uiso 1 1 calc R
H42B H 0.0821 0.1248 0.2168 0.168 Uiso 1 1 calc R
C43 C 0.162(2) 0.1860(11) 0.2431(11) 0.237(15) Uiso 1 1 d .
H43A H 0.1269 0.2191 0.2427 0.356 Uiso 1 1 calc R
H43B H 0.1935 0.1819 0.2122 0.356 Uiso 1 1 calc R
H43C H 0.2142 0.1845 0.2716 0.356 Uiso 1 1 calc R
C44 C 0.5000 0.2468(11) 0.2500 0.162(13) Uiso 1 2 d SD
H44 H 0.4599 0.2247 0.2690 0.194 Uiso 1 1 d R
C45 C 0.427(2) 0.2747(10) 0.2152(10) 0.30(2) Uiso 1 1 d D
H45A H 0.4602 0.2955 0.1910 0.363 Uiso 1 1 calc R
H45B H 0.3797 0.2962 0.2323 0.363 Uiso 1 1 calc R
C46 C 0.3710(15) 0.2220(9) 0.1897(8) 0.173(10) Uiso 1 1 d D
H46A H 0.4069 0.1917 0.2038 0.260 Uiso 1 1 calc R
H46B H 0.3734 0.2227 0.1536 0.260 Uiso 1 1 calc R
H46C H 0.2998 0.2208 0.1968 0.260 Uiso 1 1 calc R

loop_
_atom_site_aniso_label
_atom_site_aniso_U_11
_atom_site_aniso_U_22
_atom_site_aniso_U_33
_atom_site_aniso_U_23
_atom_site_aniso_U_13
_atom_site_aniso_U_12
Lu 0.01715(15) 0.01595(14) 0.01673(17) 0.00119(14) 0.00379(11) -0.00002(13)
S1 0.0205(9) 0.0198(9) 0.0255(11) 0.0010(8) 0.0049(8) -0.0033(7)
S2 0.0237(10) 0.0239(10) 0.0221(11) 0.0037(8) 0.0012(8) -0.0017(8)
S3 0.0248(10) 0.0177(9) 0.0191(10) 0.0000(8) 0.0051(8) -0.0007(7)
O1 0.022(3) 0.015(3) 0.027(3) 0.003(2) 0.005(2) -0.003(2)
O2 0.020(3) 0.030(3) 0.027(3) 0.005(2) 0.006(2) 0.004(2)
O3 0.020(3) 0.016(3) 0.024(3) 0.003(2) 0.002(2) -0.001(2)
O4 0.027(3) 0.024(3) 0.022(3) -0.005(2) 0.007(2) -0.008(2)
C1 0.023(4) 0.018(4) 0.017(4) -0.002(3) 0.001(3) -0.001(3)
C2 0.025(4) 0.020(4) 0.024(4) -0.004(3) 0.010(3) -0.002(3)
C3 0.037(5) 0.021(4) 0.052(6) 0.002(4) 0.021(5) -0.006(4)
C4 0.047(6) 0.017(4) 0.075(8) 0.004(5) 0.031(6) 0.003(4)
C5 0.033(5) 0.026(4) 0.047(6) 0.008(4) 0.022(4) 0.002(4)
C6 0.032(4) 0.024(4) 0.015(4) 0.000(3) 0.006(3) 0.004(3)
C7 0.069(8) 0.019(5) 0.136(12) 0.011(6) 0.061(8) 0.001(5)
C8 0.022(4) 0.025(4) 0.021(4) 0.002(3) 0.000(3) 0.007(3)
C9 0.021(4) 0.042(5) 0.054(6) 0.010(5) 0.012(4) 0.010(4)
C10 0.030(5) 0.037(5) 0.037(5) -0.001(4) -0.002(4) 0.000(4)
C11 0.023(4) 0.030(4) 0.030(5) 0.004(4) 0.009(4) 0.001(3)
C12 0.024(4) 0.021(4) 0.021(4) -0.002(3) 0.007(3) 0.002(3)
C13 0.029(4) 0.023(4) 0.032(5) 0.007(4) 0.008(4) 0.000(3)
C14 0.027(4) 0.023(4) 0.027(4) -0.005(4) 0.011(3) -0.006(3)
C15 0.028(4) 0.016(4) 0.035(5) -0.007(3) 0.015(4) -0.003(3)
C16 0.026(4) 0.015(4) 0.040(5) -0.006(4) 0.018(4) -0.004(3)
C17 0.032(5) 0.022(4) 0.060(7) -0.012(4) 0.024(5) -0.012(4)
C18 0.051(6) 0.033(5) 0.034(5) -0.020(4) 0.023(5) -0.021(4)
C19 0.042(5) 0.032(5) 0.028(5) -0.004(4) 0.009(4) -0.012(4)
C20 0.069(8) 0.081(9) 0.047(7) -0.027(7) 0.036(6) -0.020(7)
C21 0.022(4) 0.026(4) 0.054(6) -0.003(4) 0.009(4) 0.003(3)
C22 0.031(6) 0.054(7) 0.102(10) -0.009(7) 0.020(6) 0.012(5)
C23 0.036(5) 0.025(5) 0.065(7) 0.013(5) 0.007(5) 0.004(4)
C24 0.026(4) 0.043(5) 0.051(6) 0.001(5) -0.006(4) 0.001(4)
C25 0.022(4) 0.017(4) 0.023(4) 0.003(3) 0.004(3) 0.000(3)
C26 0.020(4) 0.017(4) 0.025(4) 0.007(3) 0.004(3) 0.003(3)
C27 0.029(4) 0.029(4) 0.025(5) -0.005(4) 0.002(4) -0.002(4)
C28 0.032(5) 0.030(5) 0.030(5) 0.006(4) -0.006(4) 0.008(4)
C29 0.033(5) 0.024(4) 0.024(5) 0.001(3) 0.002(4) 0.008(3)
C30 0.026(4) 0.018(4) 0.019(4) 0.000(3) 0.007(3) -0.002(3)
C31 0.054(7) 0.051(7) 0.051(7) 0.004(5) -0.029(6) 0.007(5)
C32 0.034(5) 0.015(4) 0.027(5) -0.002(3) 0.002(4) -0.002(3)
C33 0.029(4) 0.027(4) 0.035(5) -0.004(4) 0.008(4) -0.006(4)
C34 0.058(6) 0.023(4) 0.026(5) -0.007(4) 0.025(4) 0.002(4)
C35 0.060(7) 0.018(4) 0.048(6) 0.001(4) 0.008(5) 0.003(4)
C36 0.018(4) 0.027(4) 0.021(4) -0.003(3) 0.005(3) 0.005(3)
C37 0.039(5) 0.042(6) 0.040(6) -0.017(5) 0.019(4) -0.012(4)
C38 0.043(6) 0.033(5) 0.064(7) -0.020(5) 0.016(5) -0.011(4)
C39 0.034(5) 0.043(6) 0.057(7) -0.015(5) 0.013(5) -0.015(4)
C40 0.026(4) 0.026(4) 0.034(5) -0.001(4) 0.014(4) -0.003(3)

loop_
_atom_type_symbol
_atom_type_description
_atom_type_scat_dispersion_real
_atom_type_scat_dispersion_imag
_atom_type_scat_source
C C 0.0030 0.0020 'International Tables Vol C Tables 4.2.6.8 and 6.1.1.4'
H H 0.0000 0.0000 'International Tables Vol C Tables 4.2.6.8 and 6.1.1.4'
Lu Lu -0.4720 5.8580 'International Tables Vol C Tables 4.2.6.8 and 6.1.1.4'
O O 0.0110 0.0060 'International Tables Vol C Tables 4.2.6.8 and 6.1.1.4'
S S 0.1250 0.1230 'International Tables Vol C Tables 4.2.6.8 and 6.1.1.4'

loop_
_geom_angle_atom_site_label_1
_geom_angle_atom_site_label_2
_geom_angle_atom_site_label_3
_geom_angle
_geom_angle_site_symmetry_1
O1 Lu O2 147.1(2) .
O1 Lu O3 116.37(19) .
O2 Lu O3 96.1(2) .
O1 Lu O4 83.0(2) .
O2 Lu O4 111.0(2) .
O3 Lu O4 77.63(19) .
O1 Lu S3 88.02(15) .
O2 Lu S3 98.70(16) .
O3 Lu S3 69.80(14) .
O4 Lu S3 137.77(14) .
O1 Lu S1 70.17(14) .
O2 Lu S1 81.08(16) .
O3 Lu S1 141.46(14) .
O4 Lu S1 139.39(15) .
S3 Lu S1 72.67(6) .
O1 Lu S2 87.34(15) .
O2 Lu S2 69.02(15) .
O3 Lu S2 140.99(15) .
O4 Lu S2 75.07(14) .
S3 Lu S2 145.75(6) .
S1 Lu S2 73.85(6) .
C2 S1 C12 103.0(4) .
C2 S1 Lu 96.5(3) .
C12 S1 Lu 105.0(3) .
C14 S2 C13 101.2(4) .
C14 S2 Lu 95.8(3) .
C13 S2 Lu 105.5(3) .
C26 S3 C36 101.6(4) .
C26 S3 Lu 94.3(3) .
C36 S3 Lu 93.0(2) .
C1 O1 Lu 135.3(5) .
C15 O2 Lu 135.6(5) .
C25 O3 Lu 128.4(5) .
C37 O4 C40 110.1(6) .
C37 O4 Lu 125.8(5) .
C40 O4 Lu 120.9(5) .
O1 C1 C6 122.2(7) .
O1 C1 C2 118.9(7) .
C6 C1 C2 118.8(7) .
C3 C2 C1 121.4(7) .
C3 C2 S1 120.0(6) .
C1 C2 S1 118.5(6) .
C4 C3 C2 121.0(8) .
C4 C3 H3 119.5 .
C2 C3 H3 119.5 .
C3 C4 C5 116.8(8) .
C3 C4 C7 121.5(9) .
C5 C4 C7 121.7(9) .
C6 C5 C4 124.3(8) .
C6 C5 H5 117.8 .
C4 C5 H5 117.8 .
C5 C6 C1 117.7(8) .
C5 C6 C8 121.2(7) .
C1 C6 C8 121.0(7) .
C4 C7 H7A 109.5 .
C4 C7 H7B 109.5 .
H7A C7 H7B 109.5 .
C4 C7 H7C 109.5 .
H7A C7 H7C 109.5 .
H7B C7 H7C 109.5 .
C11 C8 C6 112.4(6) .
C11 C8 C9 106.8(7) .
C6 C8 C9 112.3(7) .
C11 C8 C10 110.8(7) .
C6 C8 C10 106.8(7) .
C9 C8 C10 107.6(7) .
C8 C9 H9A 109.5 .
C8 C9 H9B 109.5 .
H9A C9 H9B 109.5 .
C8 C9 H9C 109.5 .
H9A C9 H9C 109.5 .
H9B C9 H9C 109.5 .
C8 C10 H10A 109.5 .
C8 C10 H10B 109.5 .
H10A C10 H10B 109.5 .
C8 C10 H10C 109.5 .
H10A C10 H10C 109.5 .
H10B C10 H10C 109.5 .
C8 C11 H11A 109.5 .
C8 C11 H11B 109.5 .
H11A C11 H11B 109.5 .
C8 C11 H11C 109.5 .
H11A C11 H11C 109.5 .
H11B C11 H11C 109.5 .
C13 C12 S1 114.2(5) .
C13 C12 H12A 108.7 .
S1 C12 H12A 108.7 .
C13 C12 H12B 108.7 .
S1 C12 H12B 108.7 .
H12A C12 H12B 107.6 .
C12 C13 S2 115.3(6) .
C12 C13 H13A 108.5 .
S2 C13 H13A 108.5 .
C12 C13 H13B 108.5 .
S2 C13 H13B 108.5 .
H13A C13 H13B 107.5 .
C19 C14 C15 123.2(8) .
C19 C14 S2 119.5(7) .
C15 C14 S2 117.3(6) .
O2 C15 C14 120.4(7) .
O2 C15 C16 121.5(8) .
C14 C15 C16 118.1(8) .
C17 C16 C15 117.4(8) .
C17 C16 C21 121.8(8) .
C15 C16 C21 120.7(7) .
C16 C17 C18 124.1(8) .
C16 C17 H17 118.0 .
C18 C17 H17 118.0 .
C19 C18 C17 118.1(8) .
C19 C18 C20 120.8(10) .
C17 C18 C20 121.1(9) .
C14 C19 C18 119.0(9) .
C14 C19 H19 120.5 .
C18 C19 H19 120.5 .
C18 C20 H20A 109.5 .
C18 C20 H20B 109.5 .
H20A C20 H20B 109.5 .
C18 C20 H20C 109.5 .
H20A C20 H20C 109.5 .
H20B C20 H20C 109.5 .
C23 C21 C16 110.7(7) .
C23 C21 C24 109.3(8) .
C16 C21 C24 108.4(7) .
C23 C21 C22 108.7(8) .
C16 C21 C22 112.6(8) .
C24 C21 C22 107.1(8) .
C21 C22 H22A 109.5 .
C21 C22 H22B 109.5 .
H22A C22 H22B 109.5 .
C21 C22 H22C 109.5 .
H22A C22 H22C 109.5 .
H22B C22 H22C 109.5 .
C21 C23 H23A 109.5 .
C21 C23 H23B 109.5 .
H23A C23 H23B 109.5 .
C21 C23 H23C 109.5 .
H23A C23 H23C 109.5 .
H23B C23 H23C 109.5 .
C21 C24 H24A 109.5 .
C21 C24 H24B 109.5 .
H24A C24 H24B 109.5 .
C21 C24 H24C 109.5 .
H24A C24 H24C 109.5 .
H24B C24 H24C 109.5 .
O3 C25 C26 119.2(7) .
O3 C25 C30 124.2(7) .
C26 C25 C30 116.6(7) .
C27 C26 C25 122.7(7) .
C27 C26 S3 120.1(6) .
C25 C26 S3 117.2(6) .
C26 C27 C28 120.7(8) .
C26 C27 H27 119.7 .
C28 C27 H27 119.7 .
C27 C28 C29 117.3(8) .
C27 C28 C31 121.1(9) .
C29 C28 C31 121.6(8) .
C30 C29 C28 123.4(8) .
C30 C29 H29 118.3 .
C28 C29 H29 118.3 .
C29 C30 C25 119.2(7) .
C29 C30 C32 121.2(7) .
C25 C30 C32 119.6(7) .
C28 C31 H31A 109.5 .
C28 C31 H31B 109.5 .
H31A C31 H31B 109.5 .
C28 C31 H31C 109.5 .
H31A C31 H31C 109.5 .
H31B C31 H31C 109.5 .
C33 C32 C34 109.2(7) .
C33 C32 C35 107.8(7) .
C34 C32 C35 107.1(7) .
C33 C32 C30 110.3(7) .
C34 C32 C30 110.1(7) .
C35 C32 C30 112.3(7) .
C32 C33 H33A 109.5 .
C32 C33 H33B 109.5 .
H33A C33 H33B 109.5 .
C32 C33 H33C 109.5 .
H33A C33 H33C 109.5 .
H33B C33 H33C 109.5 .
C32 C34 H34A 109.5 .
C32 C34 H34B 109.5 .
H34A C34 H34B 109.5 .
C32 C34 H34C 109.5 .
H34A C34 H34C 109.5 .
H34B C34 H34C 109.5 .
C32 C35 H35A 109.5 .
C32 C35 H35B 109.5 .
H35A C35 H35B 109.5 .
C32 C35 H35C 109.5 .
H35A C35 H35C 109.5 .
H35B C35 H35C 109.5 .
C36 C36 S3 110.8(7) 2_656
C36 C36 H36A 109.5 2_656
S3 C36 H36A 109.5 .
C36 C36 H36B 109.5 2_656
S3 C36 H36B 109.5 .
H36A C36 H36B 108.1 .
O4 C37 C38 106.4(7) .
O4 C37 H37A 110.5 .
C38 C37 H37A 110.5 .
O4 C37 H37B 110.5 .
C38 C37 H37B 110.5 .
H37A C37 H37B 108.6 .
C37 C38 C39 100.5(8) .
C37 C38 H38A 111.7 .
C39 C38 H38A 111.7 .
C37 C38 H38B 111.7 .
C39 C38 H38B 111.7 .
H38A C38 H38B 109.4 .
C40 C39 C38 104.1(7) .
C40 C39 H39A 110.9 .
C38 C39 H39A 110.9 .
C40 C39 H39B 110.9 .
C38 C39 H39B 110.9 .
H39A C39 H39B 109.0 .
O4 C40 C39 104.4(7) .
O4 C40 H40A 110.9 .
C39 C40 H40A 110.9 .
O4 C40 H40B 110.9 .
C39 C40 H40B 110.9 .
H40A C40 H40B 108.9 .
C42 C41 C42 100.6(19) 2
C42 C41 H41 110.9 2
C42 C41 H41 111.6 .
C43 C42 C41 93.0(19) .
C43 C42 H42A 113.1 .
C41 C42 H42A 113.1 .
C43 C42 H42B 113.1 .
C41 C42 H42B 113.1 .
H42A C42 H42B 110.5 .
C42 C43 H43A 109.5 .
C42 C43 H43B 109.5 .
H43A C43 H43B 109.5 .
C42 C43 H43C 109.5 .
H43A C43 H43C 109.5 .
H43B C43 H43C 109.5 .
C45 C44 C45 120(2) 2_655
C45 C44 H44 108.6 2_655
C45 C44 H44 106.1 .
C44 C45 C46 94.7(13) .
C44 C45 H45A 112.8 .
C46 C45 H45A 112.8 .
C44 C45 H45B 112.8 .
C46 C45 H45B 112.8 .
H45A C45 H45B 110.2 .
C45 C46 H46A 109.5 .
C45 C46 H46B 109.5 .
H46A C46 H46B 109.5 .
C45 C46 H46C 109.5 .
H46A C46 H46C 109.5 .
H46B C46 H46C 109.5 .

loop_
_geom_bond_atom_site_label_1
_geom_bond_atom_site_label_2
_geom_bond_distance
_geom_bond_site_symmetry_2
Lu O1 2.118(5) .
Lu O2 2.122(5) .
Lu O3 2.139(5) .
Lu O4 2.316(5) .
Lu S3 2.844(2) .
Lu S1 2.886(2) .
Lu S2 2.923(2) .
S1 C2 1.773(8) .
S1 C12 1.819(8) .
S2 C14 1.786(8) .
S2 C13 1.826(8) .
S3 C26 1.785(8) .
S3 C36 1.833(7) .
O1 C1 1.351(9) .
O2 C15 1.337(9) .
O3 C25 1.329(9) .
O4 C37 1.432(10) .
O4 C40 1.441(9) .
C1 C6 1.417(11) .
C1 C2 1.419(10) .
C2 C3 1.389(11) .
C3 C4 1.389(13) .
C3 H3 0.9500 .
C4 C5 1.418(12) .
C4 C7 1.501(13) .
C5 C6 1.384(11) .
C5 H5 0.9500 .
C6 C8 1.520(11) .
C7 H7A 0.9800 .
C7 H7B 0.9800 .
C7 H7C 0.9800 .
C8 C11 1.514(11) .
C8 C9 1.549(11) .
C8 C10 1.552(12) .
C9 H9A 0.9800 .
C9 H9B 0.9800 .
C9 H9C 0.9800 .
C10 H10A 0.9800 .
C10 H10B 0.9800 .
C10 H10C 0.9800 .
C11 H11A 0.9800 .
C11 H11B 0.9800 .
C11 H11C 0.9800 .
C12 C13 1.523(11) .
C12 H12A 0.9900 .
C12 H12B 0.9900 .
C13 H13A 0.9900 .
C13 H13B 0.9900 .
C14 C19 1.381(11) .
C14 C15 1.402(12) .
C15 C16 1.425(11) .
C16 C17 1.379(12) .
C16 C21 1.538(13) .
C17 C18 1.402(14) .
C17 H17 0.9500 .
C18 C19 1.394(13) .
C18 C20 1.536(12) .
C19 H19 0.9500 .
C20 H20A 0.9800 .
C20 H20B 0.9800 .
C20 H20C 0.9800 .
C21 C23 1.534(12) .
C21 C24 1.539(13) .
C21 C22 1.542(12) .
C22 H22A 0.9800 .
C22 H22B 0.9800 .
C22 H22C 0.9800 .
C23 H23A 0.9800 .
C23 H23B 0.9800 .
C23 H23C 0.9800 .
C24 H24A 0.9800 .
C24 H24B 0.9800 .
C24 H24C 0.9800 .
C25 C26 1.414(11) .
C25 C30 1.419(10) .
C26 C27 1.376(11) .
C27 C28 1.378(11) .
C27 H27 0.9500 .
C28 C29 1.402(12) .
C28 C31 1.517(12) .
C29 C30 1.378(11) .
C29 H29 0.9500 .
C30 C32 1.551(10) .
C31 H31A 0.9800 .
C31 H31B 0.9800 .
C31 H31C 0.9800 .
C32 C33 1.534(11) .
C32 C34 1.538(11) .
C32 C35 1.542(11) .
C33 H33A 0.9800 .
C33 H33B 0.9800 .
C33 H33C 0.9800 .
C34 H34A 0.9800 .
C34 H34B 0.9800 .
C34 H34C 0.9800 .
C35 H35A 0.9800 .
C35 H35B 0.9800 .
C35 H35C 0.9800 .
C36 C36 1.522(14) 2_656
C36 H36A 0.9900 .
C36 H36B 0.9900 .
C37 C38 1.507(12) .
C37 H37A 0.9900 .
C37 H37B 0.9900 .
C38 C39 1.515(13) .
C38 H38A 0.9900 .
C38 H38B 0.9900 .
C39 C40 1.508(12) .
C39 H39A 0.9900 .
C39 H39B 0.9900 .
C40 H40A 0.9900 .
C40 H40B 0.9900 .
C41 C42 1.58(2) 2
C41 C42 1.58(2) .
C41 H41 0.9700 .
C42 C43 1.39(3) .
C42 H42A 0.9900 .
C42 H42B 0.9900 .
C43 H43A 0.9800 .
C43 H43B 0.9800 .
C43 H43C 0.9800 .
C44 C45 1.466(15) 2_655
C44 C45 1.466(15) .
C44 H44 0.9700 .
C45 C46 1.678(17) .
C45 H45A 0.9900 .
C45 H45B 0.9900 .
C46 H46A 0.9800 .
C46 H46B 0.9800 .
C46 H46C 0.9800 .

loop_
_geom_torsion_atom_site_label_1
_geom_torsion_atom_site_label_2
_geom_torsion_atom_site_label_3
_geom_torsion_atom_site_label_4
_geom_torsion
_geom_torsion_site_symmetry_1
_geom_torsion_site_symmetry_4
O1 Lu S1 C2 -5.0(3) . .
O2 Lu S1 C2 158.6(3) . .
O3 Lu S1 C2 -112.8(3) . .
O4 Lu S1 C2 46.6(3) . .
S3 Lu S1 C2 -99.3(3) . .
S2 Lu S1 C2 88.0(3) . .
O1 Lu S1 C12 -110.4(3) . .
O2 Lu S1 C12 53.2(3) . .
O3 Lu S1 C12 141.8(3) . .
O4 Lu S1 C12 -58.8(3) . .
S3 Lu S1 C12 155.3(3) . .
S2 Lu S1 C12 -17.4(3) . .
O1 Lu S2 C14 166.5(3) . .
O2 Lu S2 C14 9.9(3) . .
O3 Lu S2 C14 -63.0(3) . .
O4 Lu S2 C14 -110.1(3) . .
S3 Lu S2 C14 83.9(3) . .
S1 Lu S2 C14 96.4(3) . .
O1 Lu S2 C13 63.2(3) . .
O2 Lu S2 C13 -93.4(3) . .
O3 Lu S2 C13 -166.4(3) . .
O4 Lu S2 C13 146.6(3) . .
S3 Lu S2 C13 -19.4(3) . .
S1 Lu S2 C13 -7.0(3) . .
O1 Lu S3 C26 141.4(3) . .
O2 Lu S3 C26 -71.0(3) . .
O3 Lu S3 C26 22.3(3) . .
O4 Lu S3 C26 64.1(3) . .
S1 Lu S3 C26 -148.8(3) . .
S2 Lu S3 C26 -136.3(3) . .
O1 Lu S3 C36 39.6(3) . .
O2 Lu S3 C36 -172.9(3) . .
O3 Lu S3 C36 -79.5(3) . .
O4 Lu S3 C36 -37.7(3) . .
S1 Lu S3 C36 109.4(3) . .
S2 Lu S3 C36 121.9(3) . .
O2 Lu O1 C1 -24.0(9) . .
O3 Lu O1 C1 145.2(6) . .
O4 Lu O1 C1 -142.3(7) . .
S3 Lu O1 C1 79.0(7) . .
S1 Lu O1 C1 6.7(6) . .
S2 Lu O1 C1 -67.1(7) . .
O1 Lu O2 C15 -58.7(8) . .
O3 Lu O2 C15 130.9(7) . .
O4 Lu O2 C15 51.9(7) . .
S3 Lu O2 C15 -158.6(7) . .
S1 Lu O2 C15 -87.8(7) . .
S2 Lu O2 C15 -11.8(6) . .
O1 Lu O3 C25 -110.3(6) . .
O2 Lu O3 C25 63.9(6) . .
O4 Lu O3 C25 174.2(6) . .
S3 Lu O3 C25 -33.2(6) . .
S1 Lu O3 C25 -19.4(7) . .
S2 Lu O3 C25 127.8(5) . .
O1 Lu O4 C37 143.8(7) . .
O2 Lu O4 C37 -5.4(7) . .
O3 Lu O4 C37 -97.2(7) . .
S3 Lu O4 C37 -137.1(6) . .
S1 Lu O4 C37 95.8(7) . .
S2 Lu O4 C37 54.6(7) . .
O1 Lu O4 C40 -58.3(6) . .
O2 Lu O4 C40 152.6(5) . .
O3 Lu O4 C40 60.7(5) . .
S3 Lu O4 C40 20.9(6) . .
S1 Lu O4 C40 -106.3(5) . .
S2 Lu O4 C40 -147.4(6) . .
Lu O1 C1 C6 172.0(5) . .
Lu O1 C1 C2 -5.4(11) . .
O1 C1 C2 C3 179.2(8) . .
C6 C1 C2 C3 1.6(12) . .
O1 C1 C2 S1 -2.3(10) . .
C6 C1 C2 S1 -179.8(6) . .
C12 S1 C2 C3 -69.0(8) . .
Lu S1 C2 C3 -176.1(7) . .
C12 S1 C2 C1 112.4(7) . .
Lu S1 C2 C1 5.3(6) . .
C1 C2 C3 C4 -0.9(14) . .
S1 C2 C3 C4 -179.5(8) . .
C2 C3 C4 C5 0.2(15) . .
C2 C3 C4 C7 179.6(10) . .
C3 C4 C5 C6 -0.1(16) . .
C7 C4 C5 C6 -179.6(10) . .
C4 C5 C6 C1 0.8(14) . .
C4 C5 C6 C8 -177.2(9) . .
O1 C1 C6 C5 -179.0(7) . .
C2 C1 C6 C5 -1.5(12) . .
O1 C1 C6 C8 -0.9(11) . .
C2 C1 C6 C8 176.5(7) . .
C5 C6 C8 C11 -127.6(8) . .
C1 C6 C8 C11 54.4(10) . .
C5 C6 C8 C9 -7.1(11) . .
C1 C6 C8 C9 174.9(7) . .
C5 C6 C8 C10 110.7(9) . .
C1 C6 C8 C10 -67.3(9) . .
C2 S1 C12 C13 -52.2(6) . .
Lu S1 C12 C13 48.3(6) . .
S1 C12 C13 S2 -61.8(7) . .
C14 S2 C13 C12 -60.9(7) . .
Lu S2 C13 C12 38.4(6) . .
C13 S2 C14 C19 -85.4(7) . .
Lu S2 C14 C19 167.6(6) . .
C13 S2 C14 C15 95.5(7) . .
Lu S2 C14 C15 -11.6(6) . .
Lu O2 C15 C14 7.9(11) . .
Lu O2 C15 C16 -169.9(5) . .
C19 C14 C15 O2 -172.3(7) . .
S2 C14 C15 O2 6.8(10) . .
C19 C14 C15 C16 5.6(12) . .
S2 C14 C15 C16 -175.3(6) . .
O2 C15 C16 C17 172.8(7) . .
C14 C15 C16 C17 -5.0(11) . .
O2 C15 C16 C21 -8.6(11) . .
C14 C15 C16 C21 173.6(7) . .
C15 C16 C17 C18 1.5(12) . .
C21 C16 C17 C18 -177.0(8) . .
C16 C17 C18 C19 1.7(13) . .
C16 C17 C18 C20 -176.7(9) . .
C15 C14 C19 C18 -2.3(13) . .
S2 C14 C19 C18 178.6(7) . .
C17 C18 C19 C14 -1.3(12) . .
C20 C18 C19 C14 177.1(9) . .
C17 C16 C21 C23 -118.6(9) . .
C15 C16 C21 C23 62.9(10) . .
C17 C16 C21 C24 121.6(8) . .
C15 C16 C21 C24 -56.9(10) . .
C17 C16 C21 C22 3.2(12) . .
C15 C16 C21 C22 -175.2(8) . .
Lu O3 C25 C26 31.9(10) . .
Lu O3 C25 C30 -148.0(6) . .
O3 C25 C26 C27 -177.1(7) . .
C30 C25 C26 C27 2.7(11) . .
O3 C25 C26 S3 1.0(10) . .
C30 C25 C26 S3 -179.2(6) . .
C36 S3 C26 C27 -107.2(7) . .
Lu S3 C26 C27 158.9(6) . .
C36 S3 C26 C25 74.7(6) . .
Lu S3 C26 C25 -19.3(6) . .
C25 C26 C27 C28 -0.1(13) . .
S3 C26 C27 C28 -178.1(7) . .
C26 C27 C28 C29 -3.7(13) . .
C26 C27 C28 C31 178.9(9) . .
C27 C28 C29 C30 5.0(13) . .
C31 C28 C29 C30 -177.6(9) . .
C28 C29 C30 C25 -2.4(13) . .
C28 C29 C30 C32 -179.6(8) . .
O3 C25 C30 C29 178.4(7) . .
C26 C25 C30 C29 -1.5(11) . .
O3 C25 C30 C32 -4.4(12) . .
C26 C25 C30 C32 175.7(7) . .
C29 C30 C32 C33 118.2(8) . .
C25 C30 C32 C33 -58.9(9) . .
C29 C30 C32 C34 -121.2(8) . .
C25 C30 C32 C34 61.6(10) . .
C29 C30 C32 C35 -2.0(11) . .
C25 C30 C32 C35 -179.2(7) . .
C26 S3 C36 C36 71.0(3) . 2_656
Lu S3 C36 C36 166.05(9) . 2_656
C40 O4 C37 C38 -15.4(10) . .
Lu O4 C37 C38 144.5(6) . .
O4 C37 C38 C39 32.6(11) . .
C37 C38 C39 C40 -37.6(11) . .
C37 O4 C40 C39 -8.9(10) . .
Lu O4 C40 C39 -170.0(6) . .
C38 C39 C40 O4 29.5(10) . .
C42 C41 C42 C43 179(2) 2 .
C45 C44 C45 C46 -179(3) 2_655 .
